data_7122902
loop_
_publ_author_name
'Roesky, Herbert W.'
'Li, Jiancheng'
'Mingdong, Zhong'
'Keil, Helena'
'Zhu, Hongping'
'Herbst-Irmer, Regine'
'Stalke, Dietmar'
'Koley, Debasis'
'De, Sriman'

_publ_section_title
;
 (PhC(NtBu)2Al)2(SiH2)4 Six-Membered Heterocycle: Comparable in Structure
 to Cyclohexane
;
_journal_name_full 'Chemical Communications'
_journal_paper_doi 10.1039/C8CC10124H
_journal_year 2019
_chemical_formula_moiety '2(C36 H64 Al2 N4 Si2), C7 H8'
_chemical_formula_sum 'C39.5 H68 Al2 N4 Si2'
_chemical_formula_weight 709.11
_space_group_crystal_system monoclinic
_space_group_IT_number 14
_space_group_name_Hall '-P 2ybc'
_space_group_name_H-M_alt 'P 1 21/c 1'
_symmetry_space_group_name_Hall '-P 2ybc'
_symmetry_space_group_name_H-M 'P 1 21/c 1'
_atom_sites_solution_hydrogens geom
_audit_creation_method SHELXL-2018/1
_audit_update_record
;
2018-10-24 deposited with the CCDC.
2019-01-25 downloaded from the CCDC.
;
_cell_angle_alpha 90
_cell_angle_beta 102.27(2)
_cell_angle_gamma 90
_cell_formula_units_Z 4
_cell_length_a 18.949(2)
_cell_length_b 11.775(2)
_cell_length_c 20.216(3)
_cell_measurement_reflns_used 9962
_cell_measurement_temperature 100(2)
_cell_measurement_theta_max 25.3025
_cell_measurement_theta_min 2.187
_cell_volume 4407.6(11)
_computing_cell_refinement 'SAINT V8.38A'
_computing_data_collection 'APEX2 v2012.2'
_computing_data_reduction 'SAINT V8.38A'
_computing_molecular_graphics 'XP Version 5.1'
_computing_publication_material 'XP Version 5.1'
_computing_structure_refinement 'SHELXL-2018/1 (Sheldrick, 2018)'
_computing_structure_solution 'SHELXT(G.M.Sheldrick,Acta Cryst.(2015)A71,3-8)'
_diffrn_ambient_temperature 100(2)
_diffrn_measured_fraction_theta_full 1.000
_diffrn_measured_fraction_theta_max 0.998
_diffrn_measurement_device_type 'Bruker Smart APEX II Quazar'
_diffrn_measurement_method 'omega scans'
_diffrn_radiation_type MoK\a
_diffrn_radiation_wavelength 0.71073
_diffrn_reflns_av_R_equivalents 0.0665
_diffrn_reflns_av_unetI/netI 0.0350
_diffrn_reflns_Laue_measured_fraction_full 1.000
_diffrn_reflns_Laue_measured_fraction_max 0.998
_diffrn_reflns_limit_h_max 23
_diffrn_reflns_limit_h_min -23
_diffrn_reflns_limit_k_max 14
_diffrn_reflns_limit_k_min -14
_diffrn_reflns_limit_l_max 25
_diffrn_reflns_limit_l_min -25
_diffrn_reflns_number 86568
_diffrn_reflns_point_group_measured_fraction_full 1.000
_diffrn_reflns_point_group_measured_fraction_max 0.998
_diffrn_reflns_theta_full 25.242
_diffrn_reflns_theta_max 26.454
_diffrn_reflns_theta_min 1.100
_diffrn_source 'INCOATEC Microsource'
_exptl_absorpt_coefficient_mu 0.150
_exptl_absorpt_correction_T_max 0.7454
_exptl_absorpt_correction_T_min 0.6890
_exptl_absorpt_correction_type multi-scan
_exptl_absorpt_process_details SADABS-2016/2
_exptl_crystal_colour colourless
_exptl_crystal_density_diffrn 1.069
_exptl_crystal_description block
_exptl_crystal_F_000 1548
_exptl_crystal_size_max 0.260
_exptl_crystal_size_mid 0.170
_exptl_crystal_size_min 0.100
_refine_diff_density_max 0.276
_refine_diff_density_min -0.211
_refine_diff_density_rms 0.045
_refine_ls_extinction_method none
_refine_ls_goodness_of_fit_ref 1.016
_refine_ls_hydrogen_treatment constr
_refine_ls_matrix_type full
_refine_ls_number_parameters 544
_refine_ls_number_reflns 9064
_refine_ls_number_restraints 447
_refine_ls_restrained_S_all 0.995
_refine_ls_R_factor_all 0.0547
_refine_ls_R_factor_gt 0.0368
_refine_ls_shift/su_max 0.001
_refine_ls_shift/su_mean 0.000
_refine_ls_structure_factor_coef Fsqd
_refine_ls_weighting_details 'w=1/[\s^2^(Fo^2^)+(0.0351P)^2^+2.4010P] where P=(Fo^2^+2Fc^2^)/3'
_refine_ls_weighting_scheme calc
_refine_ls_wR_factor_gt 0.0834
_refine_ls_wR_factor_ref 0.0922
_reflns_Friedel_coverage 0.000
_reflns_number_gt 7089
_reflns_number_total 9064
_reflns_threshold_expression 'I > 2\s(I)'
_cod_data_source_file c8cc10124h2.cif
_cod_data_source_block sad_a_CCDC1
_cod_original_formula_sum 'C39.50 H68 Al2 N4 Si2'
_cod_database_code 7122902
_shelx_shelxl_version_number 2018/1
_shelx_space_group_comment
;
The symmetry employed for this shelxl refinement is uniquely defined
by the following loop, which should always be used as a source of
symmetry information in preference to the above space-group names.
They are only intended as comments.
;

loop_
_space_group_symop_operation_xyz
'x, y, z'
'-x, y+1/2, -z+1/2'
'-x, -y, -z'
'x, -y-1/2, z-1/2'

loop_
_atom_site_label
_atom_site_type_symbol
_atom_site_fract_x
_atom_site_fract_y
_atom_site_fract_z
_atom_site_U_iso_or_equiv
_atom_site_adp_type
_atom_site_occupancy
_atom_site_site_symmetry_order
_atom_site_calc_flag
_atom_site_refinement_flags_posn
_atom_site_refinement_flags_adp
_atom_site_refinement_flags_occupancy
_atom_site_disorder_assembly
_atom_site_disorder_group
C1 C 0.88007(8) 0.33037(13) 0.84554(8) 0.0160(3) Uani 1 1 d . . . . .
N1 N 0.89024(7) 0.43055(11) 0.81740(6) 0.0157(3) Uani 1 1 d . . . . .
Al1 Al 0.79066(3) 0.37859(4) 0.63940(2) 0.02100(12) Uani 1 1 d . . . . .
Si1 Si 0.79753(2) 0.42858(4) 0.76548(2) 0.01495(10) Uani 1 1 d . . . . .
Si2 Si 0.73228(2) 0.58019(4) 0.80397(2) 0.01420(10) Uani 1 1 d . . . . .
Al2 Al 0.75286(3) 0.79483(4) 0.79071(2) 0.01881(11) Uani 1 1 d . . . . .
C2 C 0.93473(8) 0.25779(14) 0.88957(8) 0.0185(3) Uani 1 1 d . . . . .
N2 N 0.80953(7) 0.30663(11) 0.82371(7) 0.0169(3) Uani 1 1 d . . . . .
C3 C 0.97035(9) 0.17399(15) 0.86069(9) 0.0243(4) Uani 1 1 d . . . . .
H3 H 0.960640 0.164769 0.812927 0.029 Uiso 1 1 calc R U . . .
N3 N 0.70070(7) 0.54295(11) 0.88109(6) 0.0163(3) Uani 1 1 d . . . . .
C4 C 1.02003(10) 0.10400(16) 0.90176(9) 0.0298(4) Uani 1 1 d . . . . .
H4 H 1.043874 0.046233 0.882021 0.036 Uiso 1 1 calc R U . . .
N4 N 0.63600(7) 0.54187(11) 0.78088(6) 0.0161(3) Uani 1 1 d . . . . .
C5 C 1.03507(9) 0.11777(16) 0.97118(9) 0.0290(4) Uani 1 1 d . . . . .
H5 H 1.069857 0.070618 0.999053 0.035 Uiso 1 1 calc R U . . .
C6 C 0.99929(10) 0.20049(16) 1.00004(9) 0.0278(4) Uani 1 1 d . . . . .
H6 H 1.009088 0.209260 1.047840 0.033 Uiso 1 1 calc R U . . .
C7 C 0.94916(9) 0.27068(15) 0.95946(8) 0.0232(4) Uani 1 1 d . . . . .
H7 H 0.924774 0.327423 0.979442 0.028 Uiso 1 1 calc R U . . .
C8 C 0.76898(9) 0.19997(13) 0.82770(9) 0.0205(4) Uani 1 1 d . . . . .
C9 C 0.68965(9) 0.23412(15) 0.80618(11) 0.0322(4) Uani 1 1 d . . . . .
H9A H 0.680351 0.264176 0.759931 0.048 Uiso 1 1 calc R U . . .
H9B H 0.678649 0.292573 0.836991 0.048 Uiso 1 1 calc R U . . .
H9C H 0.659048 0.167522 0.807808 0.048 Uiso 1 1 calc R U . . .
C10 C 0.78376(10) 0.15126(16) 0.89938(9) 0.0284(4) Uani 1 1 d . . . . .
H10A H 0.750077 0.088882 0.901517 0.043 Uiso 1 1 calc R U . . .
H10B H 0.777238 0.210896 0.931361 0.043 Uiso 1 1 calc R U . . .
H10C H 0.833440 0.122756 0.911234 0.043 Uiso 1 1 calc R U . . .
C11 C 0.78691(10) 0.11305(14) 0.77770(9) 0.0266(4) Uani 1 1 d . . . . .
H11A H 0.755168 0.046943 0.776086 0.040 Uiso 1 1 calc R U . . .
H11B H 0.837341 0.089066 0.792335 0.040 Uiso 1 1 calc R U . . .
H11C H 0.779723 0.147349 0.732597 0.040 Uiso 1 1 calc R U . . .
C12 C 0.95672(8) 0.49955(14) 0.82181(8) 0.0197(3) Uani 1 1 d . . . . .
C13 C 0.98764(10) 0.53480(17) 0.89487(9) 0.0314(4) Uani 1 1 d . . . . .
H13A H 1.028312 0.586758 0.896149 0.047 Uiso 1 1 calc R U . . .
H13B H 1.004349 0.467252 0.922029 0.047 Uiso 1 1 calc R U . . .
H13C H 0.950125 0.573023 0.913348 0.047 Uiso 1 1 calc R U . . .
C15 C 0.93226(9) 0.60507(15) 0.77933(9) 0.0286(4) Uani 1 1 d . . . . .
H15A H 0.973476 0.656175 0.781282 0.043 Uiso 1 1 calc R U . . .
H15B H 0.894595 0.644153 0.797155 0.043 Uiso 1 1 calc R U . . .
H15C H 0.913009 0.582682 0.732265 0.043 Uiso 1 1 calc R U . . .
C14 C 1.01326(10) 0.43570(17) 0.79275(11) 0.0347(5) Uani 1 1 d . . . . .
H14A H 0.991953 0.410847 0.746555 0.052 Uiso 1 1 calc R U . . .
H14B H 1.029847 0.369281 0.821005 0.052 Uiso 1 1 calc R U . . .
H14C H 1.054322 0.485933 0.792004 0.052 Uiso 1 1 calc R U . . .
C16 C 0.87803(10) 0.28338(17) 0.64158(10) 0.0339(5) Uani 1 1 d . . . . .
H16A H 0.872844 0.242025 0.598750 0.051 Uiso 1 1 calc R U . . .
H16B H 0.883384 0.229080 0.679058 0.051 Uiso 1 1 calc R U . . .
H16C H 0.920832 0.332197 0.648011 0.051 Uiso 1 1 calc R U . . .
C18 C 0.78865(10) 0.52410(17) 0.58956(9) 0.0302(4) Uani 1 1 d . . . . .
H18A H 0.798788 0.509665 0.544748 0.045 Uiso 1 1 calc R U . . .
H18B H 0.825330 0.575516 0.614877 0.045 Uiso 1 1 calc R U . . .
H18C H 0.740840 0.558991 0.584432 0.045 Uiso 1 1 calc R U . . .
C17 C 0.70093(9) 0.28810(16) 0.60910(9) 0.0280(4) Uani 1 1 d . . . . .
H17A H 0.659244 0.332431 0.615824 0.042 Uiso 1 1 calc R U . . .
H17B H 0.704196 0.217835 0.635556 0.042 Uiso 1 1 calc R U . . .
H17C H 0.695144 0.269481 0.561000 0.042 Uiso 1 1 calc R U . . .
C19 C 0.63238(8) 0.53115(13) 0.84613(8) 0.0164(3) Uani 1 1 d . . . . .
C20 C 0.56539(8) 0.51372(14) 0.87215(8) 0.0190(3) Uani 1 1 d . . . . .
C21 C 0.53974(9) 0.40421(15) 0.87875(9) 0.0255(4) Uani 1 1 d . . . . .
H21 H 0.567263 0.340359 0.870461 0.031 Uiso 1 1 calc R U . . .
C22 C 0.47407(10) 0.38841(18) 0.89741(10) 0.0332(4) Uani 1 1 d . . . . .
H22 H 0.456683 0.313754 0.901941 0.040 Uiso 1 1 calc R U . . .
C23 C 0.43404(10) 0.48095(19) 0.90938(9) 0.0345(5) Uani 1 1 d . . . . .
H23 H 0.388665 0.469884 0.921291 0.041 Uiso 1 1 calc R U . . .
C24 C 0.45959(10) 0.58971(18) 0.90413(9) 0.0325(4) Uani 1 1 d . . . . .
H24 H 0.432200 0.653144 0.913298 0.039 Uiso 1 1 calc R U . . .
C25 C 0.52537(9) 0.60653(16) 0.88543(9) 0.0252(4) Uani 1 1 d . . . . .
H25 H 0.542864 0.681371 0.881764 0.030 Uiso 1 1 calc R U . . .
C26 C 0.57902(8) 0.53928(14) 0.71781(8) 0.0191(3) Uani 1 1 d . . . . .
C27 C 0.54731(10) 0.42024(16) 0.70475(9) 0.0286(4) Uani 1 1 d . . . . .
H27A H 0.511221 0.419732 0.662103 0.043 Uiso 1 1 calc R U . . .
H27B H 0.524389 0.398172 0.741950 0.043 Uiso 1 1 calc R U . . .
H27C H 0.585944 0.366371 0.701819 0.043 Uiso 1 1 calc R U . . .
C28 C 0.51850(10) 0.62446(17) 0.71978(9) 0.0321(4) Uani 1 1 d . . . . .
H28A H 0.539480 0.699293 0.732940 0.048 Uiso 1 1 calc R U . . .
H28B H 0.490706 0.599241 0.752802 0.048 Uiso 1 1 calc R U . . .
H28C H 0.486552 0.629378 0.674877 0.048 Uiso 1 1 calc R U . . .
C29 C 0.61752(9) 0.57271(16) 0.66207(8) 0.0257(4) Uani 1 1 d . . . . .
H29A H 0.583472 0.569478 0.618220 0.039 Uiso 1 1 calc R U . . .
H29B H 0.657553 0.520106 0.661883 0.039 Uiso 1 1 calc R U . . .
H29C H 0.636379 0.650123 0.670134 0.039 Uiso 1 1 calc R U . . .
C30 C 0.73070(9) 0.55138(14) 0.95495(8) 0.0197(3) Uani 1 1 d . . . . .
C31 C 0.81252(9) 0.55456(17) 0.96253(9) 0.0290(4) Uani 1 1 d . . . . .
H31A H 0.828315 0.486599 0.941722 0.043 Uiso 1 1 calc R U . . .
H31B H 0.835783 0.556695 1.010685 0.043 Uiso 1 1 calc R U . . .
H31C H 0.826019 0.622445 0.940038 0.043 Uiso 1 1 calc R U . . .
C32 C 0.71029(10) 0.44702(16) 0.99140(9) 0.0283(4) Uani 1 1 d . . . . .
H32A H 0.657689 0.443728 0.985894 0.042 Uiso 1 1 calc R U . . .
H32B H 0.732860 0.451772 1.039653 0.042 Uiso 1 1 calc R U . . .
H32C H 0.727219 0.378457 0.972074 0.042 Uiso 1 1 calc R U . . .
C33 C 0.70506(10) 0.66030(16) 0.98350(9) 0.0284(4) Uani 1 1 d . . . . .
H33A H 0.717952 0.725841 0.958618 0.043 Uiso 1 1 calc R U . . .
H33B H 0.728256 0.667336 1.031496 0.043 Uiso 1 1 calc R U . . .
H33C H 0.652522 0.657614 0.978689 0.043 Uiso 1 1 calc R U . . .
C34 C 0.65967(10) 0.85684(16) 0.80576(11) 0.0356(5) Uani 1 1 d . . . . .
H34A H 0.623615 0.855279 0.763099 0.053 Uiso 0.5 1 calc R U P . .
H34B H 0.666778 0.935272 0.822024 0.053 Uiso 0.5 1 calc R U P . .
H34C H 0.642784 0.810451 0.839558 0.053 Uiso 0.5 1 calc R U P . .
H34D H 0.665170 0.878723 0.853355 0.053 Uiso 0.5 1 calc R U P . .
H34E H 0.622007 0.798730 0.794430 0.053 Uiso 0.5 1 calc R U P . .
H34F H 0.646001 0.923551 0.776896 0.053 Uiso 0.5 1 calc R U P . .
C36 C 0.76862(12) 0.81766(16) 0.69762(9) 0.0343(5) Uani 1 1 d . . . . .
H36A H 0.734161 0.771245 0.665792 0.051 Uiso 0.5 1 calc R U P . .
H36B H 0.817980 0.795058 0.695920 0.051 Uiso 0.5 1 calc R U P . .
H36C H 0.761502 0.897931 0.685190 0.051 Uiso 0.5 1 calc R U P . .
H36D H 0.808268 0.871577 0.698809 0.051 Uiso 0.5 1 calc R U P . .
H36E H 0.724448 0.847765 0.668682 0.051 Uiso 0.5 1 calc R U P . .
H36F H 0.780927 0.744892 0.679411 0.051 Uiso 0.5 1 calc R U P . .
C35 C 0.83674(10) 0.83671(16) 0.86356(10) 0.0332(5) Uani 1 1 d . . . . .
H35A H 0.822488 0.834588 0.907390 0.050 Uiso 0.5 1 calc R U P . .
H35B H 0.852937 0.913461 0.855333 0.050 Uiso 0.5 1 calc R U P . .
H35C H 0.876187 0.782737 0.863907 0.050 Uiso 0.5 1 calc R U P . .
H35D H 0.878586 0.852603 0.843697 0.050 Uiso 0.5 1 calc R U P . .
H35E H 0.848137 0.773729 0.895754 0.050 Uiso 0.5 1 calc R U P . .
H35F H 0.824887 0.904454 0.887180 0.050 Uiso 0.5 1 calc R U P . .
C1T C 0.4531(5) 0.5182(8) 0.5175(5) 0.0340(18) Uani 0.381(8) 1 d D U P A -1
C2T C 0.4922(5) 0.6061(8) 0.4956(5) 0.032(2) Uani 0.381(8) 1 d D U P A -1
H2T H 0.475278 0.682119 0.495503 0.038 Uiso 0.381(8) 1 calc R U P A -1
C3T C 0.5558(5) 0.5828(8) 0.4739(4) 0.034(2) Uani 0.381(8) 1 d D U P A -1
H3T H 0.582178 0.643104 0.459352 0.040 Uiso 0.381(8) 1 calc R U P A -1
C4T C 0.5805(4) 0.4731(10) 0.4733(4) 0.034(2) Uani 0.381(8) 1 d D U P A -1
H4T H 0.623918 0.457216 0.458794 0.041 Uiso 0.381(8) 1 calc R U P A -1
C5T C 0.5412(5) 0.3862(9) 0.4943(6) 0.035(2) Uani 0.381(8) 1 d D U P A -1
H5T H 0.557797 0.310225 0.493560 0.042 Uiso 0.381(8) 1 calc R U P A -1
C6T C 0.4782(5) 0.4079(8) 0.5161(5) 0.034(2) Uani 0.381(8) 1 d D U P A -1
H6T H 0.452074 0.346920 0.530291 0.040 Uiso 0.381(8) 1 calc R U P A -1
C7T C 0.3853(5) 0.5453(12) 0.5421(5) 0.059(3) Uani 0.381(8) 1 d D U P A -1
H7TA H 0.382662 0.627317 0.549432 0.088 Uiso 0.381(8) 1 calc R U P A -1
H7TB H 0.386088 0.505191 0.584709 0.088 Uiso 0.381(8) 1 calc R U P A -1
H7TC H 0.343097 0.521012 0.508092 0.088 Uiso 0.381(8) 1 calc R U P A -1
C1A C 0.4565(14) 0.501(2) 0.5174(16) 0.036(4) Uani 0.119(8) 1 d D U P A -2
C2A C 0.4989(16) 0.410(2) 0.5074(16) 0.037(4) Uani 0.119(8) 1 d D U P A -2
H2A H 0.484481 0.334632 0.515433 0.044 Uiso 0.119(8) 1 calc R U P A -2
C3A C 0.5625(15) 0.429(3) 0.4856(14) 0.037(4) Uani 0.119(8) 1 d D U P A -2
H3A H 0.591703 0.366115 0.478709 0.045 Uiso 0.119(8) 1 calc R U P A -2
C4A C 0.5841(11) 0.539(3) 0.4736(11) 0.036(4) Uani 0.119(8) 1 d D U P A -2
H4A H 0.627988 0.550976 0.459062 0.043 Uiso 0.119(8) 1 calc R U P A -2
C5A C 0.5411(13) 0.629(2) 0.4831(14) 0.034(4) Uani 0.119(8) 1 d D U P A -2
H5A H 0.554538 0.704326 0.473723 0.041 Uiso 0.119(8) 1 calc R U P A -2
C6A C 0.4789(17) 0.611(2) 0.506(2) 0.033(4) Uani 0.119(8) 1 d D U P A -2
H6A H 0.450782 0.673928 0.514638 0.040 Uiso 0.119(8) 1 calc R U P A -2
C7A C 0.3860(13) 0.488(3) 0.5389(16) 0.039(5) Uani 0.119(8) 1 d D U P A -2
H7AA H 0.375023 0.407419 0.542116 0.058 Uiso 0.119(8) 1 calc R U P A -2
H7AB H 0.347525 0.524726 0.505594 0.058 Uiso 0.119(8) 1 calc R U P A -2
H7AC H 0.389301 0.524267 0.583215 0.058 Uiso 0.119(8) 1 calc R U P A -2

loop_
_atom_site_aniso_label
_atom_site_aniso_U_11
_atom_site_aniso_U_22
_atom_site_aniso_U_33
_atom_site_aniso_U_23
_atom_site_aniso_U_13
_atom_site_aniso_U_12
C1 0.0155(7) 0.0164(8) 0.0167(8) -0.0026(6) 0.0048(6) 0.0018(6)
N1 0.0133(6) 0.0161(7) 0.0175(7) 0.0001(5) 0.0030(5) -0.0009(5)
Al1 0.0180(2) 0.0245(3) 0.0202(3) -0.0043(2) 0.00325(19) 0.0031(2)
Si1 0.0132(2) 0.0142(2) 0.0174(2) -0.00088(17) 0.00289(16) 0.00029(17)
Si2 0.0138(2) 0.0130(2) 0.0158(2) 0.00028(17) 0.00296(16) 0.00052(16)
Al2 0.0188(2) 0.0137(2) 0.0230(3) 0.0014(2) 0.00246(19) 0.00042(19)
C2 0.0148(7) 0.0177(8) 0.0229(8) 0.0015(7) 0.0036(6) 0.0009(6)
N2 0.0146(6) 0.0126(7) 0.0234(7) 0.0009(6) 0.0039(5) 0.0001(5)
C3 0.0239(9) 0.0273(10) 0.0223(9) -0.0007(7) 0.0061(7) 0.0049(7)
N3 0.0160(6) 0.0176(7) 0.0153(7) 0.0003(5) 0.0037(5) 0.0002(5)
C4 0.0265(9) 0.0273(10) 0.0356(11) 0.0003(8) 0.0063(8) 0.0115(8)
N4 0.0142(6) 0.0175(7) 0.0164(7) 0.0003(5) 0.0030(5) 0.0010(5)
C5 0.0227(9) 0.0266(10) 0.0350(10) 0.0090(8) 0.0000(7) 0.0062(8)
C6 0.0277(9) 0.0290(10) 0.0243(9) 0.0044(8) 0.0003(7) 0.0001(8)
C7 0.0235(8) 0.0225(9) 0.0230(9) -0.0007(7) 0.0035(7) 0.0029(7)
C8 0.0190(8) 0.0122(8) 0.0309(9) 0.0010(7) 0.0065(7) -0.0021(6)
C9 0.0178(8) 0.0190(9) 0.0590(13) 0.0026(9) 0.0066(8) -0.0027(7)
C10 0.0326(10) 0.0215(9) 0.0336(10) 0.0026(8) 0.0124(8) -0.0056(8)
C11 0.0309(9) 0.0155(8) 0.0328(10) -0.0017(7) 0.0053(8) -0.0005(7)
C12 0.0142(7) 0.0230(9) 0.0223(8) -0.0001(7) 0.0042(6) -0.0038(7)
C13 0.0275(9) 0.0385(11) 0.0263(10) -0.0011(8) 0.0017(8) -0.0164(8)
C15 0.0222(9) 0.0267(10) 0.0362(10) 0.0087(8) 0.0047(8) -0.0070(7)
C14 0.0229(9) 0.0343(11) 0.0514(13) -0.0029(9) 0.0182(9) -0.0017(8)
C16 0.0292(10) 0.0386(12) 0.0348(11) -0.0055(9) 0.0084(8) 0.0115(9)
C18 0.0262(9) 0.0387(11) 0.0261(10) 0.0027(8) 0.0067(7) 0.0010(8)
C17 0.0280(9) 0.0277(10) 0.0264(9) -0.0084(8) 0.0018(7) -0.0010(8)
C19 0.0187(8) 0.0113(8) 0.0200(8) -0.0003(6) 0.0056(6) 0.0021(6)
C20 0.0166(8) 0.0235(9) 0.0170(8) -0.0006(7) 0.0042(6) 0.0006(7)
C21 0.0258(9) 0.0236(9) 0.0303(10) -0.0019(8) 0.0136(7) -0.0014(7)
C22 0.0320(10) 0.0370(11) 0.0342(11) -0.0035(9) 0.0150(8) -0.0117(9)
C23 0.0205(9) 0.0555(14) 0.0310(10) -0.0072(9) 0.0133(8) -0.0046(9)
C24 0.0242(9) 0.0433(12) 0.0322(10) -0.0070(9) 0.0113(8) 0.0078(9)
C25 0.0234(9) 0.0265(10) 0.0270(9) -0.0029(8) 0.0080(7) 0.0026(7)
C26 0.0149(7) 0.0215(9) 0.0190(8) -0.0007(7) -0.0003(6) 0.0016(6)
C27 0.0262(9) 0.0283(10) 0.0270(9) -0.0011(8) -0.0042(7) -0.0059(8)
C28 0.0273(9) 0.0392(11) 0.0270(10) -0.0020(8) -0.0005(8) 0.0157(8)
C29 0.0216(8) 0.0349(10) 0.0189(9) 0.0011(8) 0.0003(7) -0.0028(8)
C30 0.0223(8) 0.0222(9) 0.0142(8) 0.0014(7) 0.0031(6) 0.0023(7)
C31 0.0227(9) 0.0434(12) 0.0193(9) 0.0030(8) 0.0009(7) 0.0023(8)
C32 0.0361(10) 0.0283(10) 0.0211(9) 0.0044(8) 0.0071(8) 0.0022(8)
C33 0.0345(10) 0.0271(10) 0.0222(9) -0.0048(8) 0.0026(8) 0.0036(8)
C34 0.0289(10) 0.0206(10) 0.0594(13) -0.0022(9) 0.0139(9) 0.0035(8)
C36 0.0514(12) 0.0232(10) 0.0296(10) 0.0031(8) 0.0115(9) -0.0057(9)
C35 0.0346(10) 0.0182(9) 0.0401(11) -0.0015(8) -0.0071(9) -0.0019(8)
C1T 0.030(4) 0.050(4) 0.017(3) 0.003(3) -0.008(3) 0.003(3)
C2T 0.033(5) 0.038(4) 0.021(5) 0.001(3) -0.002(4) 0.005(4)
C3T 0.035(5) 0.039(5) 0.025(3) 0.008(3) 0.002(3) 0.003(4)
C4T 0.026(4) 0.046(6) 0.026(4) 0.002(3) -0.003(3) 0.004(4)
C5T 0.040(5) 0.035(4) 0.022(4) 0.005(3) -0.013(4) 0.005(4)
C6T 0.037(6) 0.037(4) 0.023(4) 0.004(3) -0.002(4) -0.007(4)
C7T 0.033(4) 0.109(9) 0.032(4) 0.006(6) 0.000(3) 0.008(5)
C1A 0.032(7) 0.047(7) 0.022(8) 0.002(7) -0.009(6) 0.000(6)
C2A 0.037(8) 0.045(7) 0.022(8) 0.006(7) -0.007(7) 0.002(6)
C3A 0.039(8) 0.046(7) 0.023(7) 0.005(7) -0.001(6) 0.007(7)
C4A 0.035(9) 0.050(8) 0.024(7) 0.013(8) 0.008(7) 0.015(7)
C5A 0.028(8) 0.049(8) 0.022(8) 0.014(8) -0.004(7) 0.012(7)
C6A 0.026(8) 0.044(7) 0.027(9) 0.000(7) -0.001(7) 0.005(6)
C7A 0.031(9) 0.048(13) 0.030(11) 0.008(12) -0.011(7) -0.009(9)

loop_
_atom_type_symbol
_atom_type_description
_atom_type_scat_dispersion_real
_atom_type_scat_dispersion_imag
_atom_type_scat_source
C C 0.0033 0.0016 'International Tables Vol C Tables 4.2.6.8 and 6.1.1.4'
H H 0.0000 0.0000 'International Tables Vol C Tables 4.2.6.8 and 6.1.1.4'
N N 0.0061 0.0033 'International Tables Vol C Tables 4.2.6.8 and 6.1.1.4'
Al Al 0.0645 0.0514 'International Tables Vol C Tables 4.2.6.8 and 6.1.1.4'
Si Si 0.0817 0.0704 'International Tables Vol C Tables 4.2.6.8 and 6.1.1.4'

loop_
_geom_angle_atom_site_label_1
_geom_angle_atom_site_label_2
_geom_angle_atom_site_label_3
_geom_angle
N1 C1 N2 105.43(13)
N1 C1 C2 128.02(14)
N2 C1 C2 126.52(14)
N1 C1 Si1 53.05(8)
N2 C1 Si1 52.84(8)
C2 C1 Si1 172.50(12)
C1 N1 C12 130.69(13)
C1 N1 Si1 91.43(9)
C12 N1 Si1 137.19(11)
C18 Al1 C17 112.53(8)
C18 Al1 C16 115.05(9)
C17 Al1 C16 110.93(9)
C18 Al1 Si1 107.15(6)
C17 Al1 Si1 106.58(6)
C16 Al1 Si1 103.78(6)
N2 Si1 N1 70.89(6)
N2 Si1 C1 35.63(5)
N1 Si1 C1 35.51(6)
N2 Si1 Si2 112.10(5)
N1 Si1 Si2 107.50(5)
C1 Si1 Si2 117.75(4)
N2 Si1 Al1 115.17(5)
N1 Si1 Al1 113.89(5)
C1 Si1 Al1 117.43(4)
Si2 Si1 Al1 124.58(2)
N3 Si2 N4 70.89(6)
N3 Si2 C19 35.58(6)
N4 Si2 C19 35.50(6)
N3 Si2 Si1 112.43(5)
N4 Si2 Si1 106.70(5)
C19 Si2 Si1 117.01(4)
N3 Si2 Al2 113.93(5)
N4 Si2 Al2 112.17(5)
C19 Si2 Al2 115.93(4)
Si1 Si2 Al2 126.65(2)
C36 Al2 C35 114.30(9)
C36 Al2 C34 114.31(9)
C35 Al2 C34 113.03(9)
C36 Al2 Si2 106.71(6)
C35 Al2 Si2 106.32(6)
C34 Al2 Si2 100.64(6)
C7 C2 C3 119.72(15)
C7 C2 C1 120.57(15)
C3 C2 C1 119.68(15)
C1 N2 C8 130.41(13)
C1 N2 Si1 91.53(10)
C8 N2 Si1 134.47(11)
C4 C3 C2 119.89(16)
C19 N3 C30 131.03(13)
C19 N3 Si2 91.69(10)
C30 N3 Si2 135.52(11)
C5 C4 C3 120.39(17)
C19 N4 C26 131.48(13)
C19 N4 Si2 91.65(10)
C26 N4 Si2 136.31(11)
C4 C5 C6 119.81(16)
C5 C6 C7 120.30(17)
C6 C7 C2 119.88(16)
N2 C8 C11 109.94(13)
N2 C8 C9 104.56(13)
C11 C8 C9 109.39(15)
N2 C8 C10 112.13(14)
C11 C8 C10 110.77(14)
C9 C8 C10 109.87(15)
N1 C12 C14 111.31(14)
N1 C12 C15 105.03(12)
C14 C12 C15 109.81(15)
N1 C12 C13 110.67(13)
C14 C12 C13 110.50(15)
C15 C12 C13 109.36(15)
N4 C19 N3 105.23(13)
N4 C19 C20 125.90(14)
N3 C19 C20 128.84(14)
N4 C19 Si2 52.85(8)
N3 C19 Si2 52.73(8)
C20 C19 Si2 173.29(12)
C25 C20 C21 119.57(15)
C25 C20 C19 120.12(15)
C21 C20 C19 120.15(15)
C22 C21 C20 120.07(17)
C23 C22 C21 120.03(18)
C22 C23 C24 120.32(17)
C23 C24 C25 120.11(17)
C20 C25 C24 119.88(17)
N4 C26 C29 104.79(12)
N4 C26 C27 110.79(13)
C29 C26 C27 110.08(14)
N4 C26 C28 112.09(13)
C29 C26 C28 109.29(15)
C27 C26 C28 109.68(14)
N3 C30 C32 110.50(14)
N3 C30 C31 105.45(13)
C32 C30 C31 109.15(14)
N3 C30 C33 110.60(13)
C32 C30 C33 111.14(14)
C31 C30 C33 109.84(15)
C6T C1T C2T 118.7(7)
C6T C1T C7T 121.7(8)
C2T C1T C7T 119.6(9)
C3T C2T C1T 120.3(8)
C4T C3T C2T 120.4(8)
C3T C4T C5T 119.1(8)
C6T C5T C4T 121.3(8)
C5T C6T C1T 120.2(8)
C2A C1A C6A 119.5(15)
C2A C1A C7A 122.9(17)
C6A C1A C7A 117.7(16)
C1A C2A C3A 119.4(16)
C2A C3A C4A 120.8(16)
C5A C4A C3A 119.3(15)
C6A C5A C4A 120.0(16)
C5A C6A C1A 121.0(16)

loop_
_geom_bond_atom_site_label_1
_geom_bond_atom_site_label_2
_geom_bond_distance
C1 N1 1.341(2)
C1 N2 1.3450(19)
C1 C2 1.484(2)
C1 Si1 2.3080(16)
N1 C12 1.4857(19)
N1 Si1 1.8451(13)
Al1 C18 1.984(2)
Al1 C17 1.9898(18)
Al1 C16 1.9921(18)
Al1 Si1 2.5921(7)
Si1 N2 1.8401(14)
Si1 Si2 2.3937(7)
Si2 N3 1.8379(14)
Si2 N4 1.8407(13)
Si2 C19 2.3085(16)
Si2 Al2 2.5799(8)
Al2 C36 1.9855(19)
Al2 C35 1.9858(19)
Al2 C34 1.9932(19)
C2 C7 1.389(2)
C2 C3 1.392(2)
N2 C8 1.483(2)
C3 C4 1.387(2)
N3 C19 1.344(2)
N3 C30 1.484(2)
C4 C5 1.381(3)
N4 C19 1.341(2)
N4 C26 1.4858(19)
C5 C6 1.385(3)
C6 C7 1.388(2)
C8 C11 1.526(2)
C8 C9 1.527(2)
C8 C10 1.528(2)
C12 C14 1.525(2)
C12 C15 1.525(2)
C12 C13 1.526(2)
C19 C20 1.488(2)
C20 C25 1.389(2)
C20 C21 1.394(2)
C21 C22 1.388(2)
C22 C23 1.378(3)
C23 C24 1.381(3)
C24 C25 1.391(2)
C26 C29 1.519(2)
C26 C27 1.526(2)
C26 C28 1.530(2)
C30 C32 1.524(2)
C30 C31 1.526(2)
C30 C33 1.528(2)
C1T C6T 1.386(9)
C1T C2T 1.398(9)
C1T C7T 1.507(8)
C2T C3T 1.395(9)
C3T C4T 1.374(9)
C4T C5T 1.384(9)
C5T C6T 1.381(8)
C1A C2A 1.385(13)
C1A C6A 1.391(13)
C1A C7A 1.499(16)
C2A C3A 1.388(13)
C3A C4A 1.393(14)
C4A C5A 1.382(14)
C5A C6A 1.374(13)

loop_
_geom_torsion_atom_site_label_1
_geom_torsion_atom_site_label_2
_geom_torsion_atom_site_label_3
_geom_torsion_atom_site_label_4
_geom_torsion
N2 C1 N1 C12 -179.04(14)
C2 C1 N1 C12 -1.0(3)
Si1 C1 N1 C12 -171.60(19)
N2 C1 N1 Si1 -7.43(12)
C2 C1 N1 Si1 170.64(15)
C1 N1 Si1 N2 5.54(9)
C12 N1 Si1 N2 176.16(17)
C12 N1 Si1 C1 170.6(2)
C1 N1 Si1 Si2 113.49(9)
C12 N1 Si1 Si2 -75.89(16)
C1 N1 Si1 Al1 -104.27(9)
C12 N1 Si1 Al1 66.35(16)
N1 C1 C2 C7 90.6(2)
N2 C1 C2 C7 -91.7(2)
N1 C1 C2 C3 -91.2(2)
N2 C1 C2 C3 86.5(2)
N1 C1 N2 C8 168.03(15)
C2 C1 N2 C8 -10.1(3)
Si1 C1 N2 C8 160.58(19)
N1 C1 N2 Si1 7.45(12)
C2 C1 N2 Si1 -170.65(14)
N1 Si1 N2 C1 -5.52(9)
Si2 Si1 N2 C1 -107.23(9)
Al1 Si1 N2 C1 102.59(9)
N1 Si1 N2 C8 -164.74(16)
C1 Si1 N2 C8 -159.2(2)
Si2 Si1 N2 C8 93.55(15)
Al1 Si1 N2 C8 -56.64(15)
C7 C2 C3 C4 -0.1(3)
C1 C2 C3 C4 -178.28(16)
N4 Si2 N3 C19 -4.79(9)
Si1 Si2 N3 C19 -105.51(9)
Al2 Si2 N3 C19 101.66(9)
N4 Si2 N3 C30 -170.09(16)
C19 Si2 N3 C30 -165.3(2)
Si1 Si2 N3 C30 89.19(15)
Al2 Si2 N3 C30 -63.64(15)
C2 C3 C4 C5 -0.8(3)
N3 Si2 N4 C19 4.80(9)
Si1 Si2 N4 C19 113.32(9)
Al2 Si2 N4 C19 -104.00(9)
N3 Si2 N4 C26 176.43(16)
C19 Si2 N4 C26 171.6(2)
Si1 Si2 N4 C26 -75.05(15)
Al2 Si2 N4 C26 67.62(16)
C3 C4 C5 C6 1.3(3)
C4 C5 C6 C7 -0.9(3)
C5 C6 C7 C2 0.1(3)
C3 C2 C7 C6 0.4(3)
C1 C2 C7 C6 178.60(16)
C1 N2 C8 C11 -72.9(2)
Si1 N2 C8 C11 79.30(18)
C1 N2 C8 C9 169.73(16)
Si1 N2 C8 C9 -38.0(2)
C1 N2 C8 C10 50.7(2)
Si1 N2 C8 C10 -157.01(13)
C1 N1 C12 C14 62.0(2)
Si1 N1 C12 C14 -105.56(17)
C1 N1 C12 C15 -179.18(16)
Si1 N1 C12 C15 13.2(2)
C1 N1 C12 C13 -61.3(2)
Si1 N1 C12 C13 131.14(15)
C26 N4 C19 N3 -178.72(15)
Si2 N4 C19 N3 -6.44(12)
C26 N4 C19 C20 -0.5(3)
Si2 N4 C19 C20 171.79(14)
C26 N4 C19 Si2 -172.28(19)
C30 N3 C19 N4 172.81(15)
Si2 N3 C19 N4 6.45(12)
C30 N3 C19 C20 -5.3(3)
Si2 N3 C19 C20 -171.71(15)
C30 N3 C19 Si2 166.36(19)
N4 C19 C20 C25 -87.2(2)
N3 C19 C20 C25 90.6(2)
N4 C19 C20 C21 88.2(2)
N3 C19 C20 C21 -94.0(2)
C25 C20 C21 C22 1.0(3)
C19 C20 C21 C22 -174.43(16)
C20 C21 C22 C23 0.1(3)
C21 C22 C23 C24 -1.2(3)
C22 C23 C24 C25 1.2(3)
C21 C20 C25 C24 -1.0(3)
C19 C20 C25 C24 174.45(16)
C23 C24 C25 C20 -0.1(3)
C19 N4 C26 C29 172.39(16)
Si2 N4 C26 C29 3.6(2)
C19 N4 C26 C27 -68.9(2)
Si2 N4 C26 C27 122.29(15)
C19 N4 C26 C28 54.0(2)
Si2 N4 C26 C28 -114.82(16)
C19 N3 C30 C32 58.1(2)
Si2 N3 C30 C32 -141.60(14)
C19 N3 C30 C31 175.88(16)
Si2 N3 C30 C31 -23.8(2)
C19 N3 C30 C33 -65.4(2)
Si2 N3 C30 C33 94.91(17)
C6T C1T C2T C3T -1.0(13)
C7T C1T C2T C3T 178.8(9)
C1T C2T C3T C4T 0.5(12)
C2T C3T C4T C5T 0.4(12)
C3T C4T C5T C6T -0.6(14)
C4T C5T C6T C1T 0.0(15)
C2T C1T C6T C5T 0.8(14)
C7T C1T C6T C5T -179.0(10)
C6A C1A C2A C3A -1(2)
C7A C1A C2A C3A 178(2)
C1A C2A C3A C4A 0.0(19)
C2A C3A C4A C5A -1(3)
C3A C4A C5A C6A 2(4)
C4A C5A C6A C1A -3(5)
C2A C1A C6A C5A 2(4)
C7A C1A C6A C5A -177(3)
